data_2230587
loop_
_publ_author_name
'Zhang, Ying'
'Chu, Chao-Xia'
'Li, Yi-Zhi'

_publ_section_title
;
 Poly[[hexakis(\m-benzene-1,4-dicarboxylato)octakis(<i>N</i>,<i>N</i>-dimethylacetamide)hexamanganese(II)]
 monohydrate]
;
_journal_coeditor_code BX2348
_journal_issue 7
_journal_name_full 'Acta Crystallographica Section E'
_journal_page_first m843
_journal_page_last m844
_journal_paper_doi 10.1107/S1600536811020010
_journal_volume 67
_journal_year 2011
_chemical_formula_iupac '[Mn6 (C8 H4 O4)6 (C4 H9 N O)8], H2 O'
_chemical_formula_moiety 'C80 H96 Mn6 N8 O32), H2 0'
_chemical_formula_sum 'C80 H98 Mn6 N8 O33'
_chemical_formula_weight 2029.30
_chemical_name_systematic
;
Poly[[hexakis(\m-benzene-1,4-dicarboxylato)octakis(<i>N</i>,<i>N</i>-
dimethylacetamide)hexamanganese(II)] monohydrate]
;
_space_group_IT_number 2
_symmetry_cell_setting triclinic
_symmetry_space_group_name_Hall '-P 1'
_symmetry_space_group_name_H-M 'P -1'
_atom_sites_solution_hydrogens geom
_atom_sites_solution_primary direct
_atom_sites_solution_secondary difmap
_audit_creation_method SHELXL-97
_cell_angle_alpha 69.947(13)
_cell_angle_beta 86.549(14)
_cell_angle_gamma 83.807(14)
_cell_formula_units_Z 1
_cell_length_a 9.924(9)
_cell_length_b 14.533(13)
_cell_length_c 16.990(16)
_cell_measurement_reflns_used 1310
_cell_measurement_temperature 291(2)
_cell_measurement_theta_max 26.06
_cell_measurement_theta_min 2.44
_cell_volume 2288(4)
_computing_cell_refinement 'SAINT (Bruker, 2004)'
_computing_data_collection 'SMART (Bruker, 2004)'
_computing_data_reduction 'SAINT (Bruker, 2004)'
_computing_molecular_graphics 'DIAMOND (Brandenburg, 2006)'
_computing_publication_material 'SHELXTL (Sheldrick, 2008)'
_computing_structure_refinement 'SHELXTL (Sheldrick, 2008)'
_computing_structure_solution 'SHELXTL (Sheldrick, 2008)'
_diffrn_ambient_temperature 291(2)
_diffrn_measured_fraction_theta_full 0.989
_diffrn_measured_fraction_theta_max 0.989
_diffrn_measurement_device_type 'Bruker SMART APEX CCD'
_diffrn_measurement_method '\f and \w'
_diffrn_radiation_monochromator graphite
_diffrn_radiation_source 'sealed tube'
_diffrn_radiation_type MoK\a
_diffrn_radiation_wavelength 0.71073
_diffrn_reflns_av_R_equivalents 0.0441
_diffrn_reflns_av_sigmaI/netI 0.0717
_diffrn_reflns_limit_h_max 12
_diffrn_reflns_limit_h_min -12
_diffrn_reflns_limit_k_max 17
_diffrn_reflns_limit_k_min -17
_diffrn_reflns_limit_l_max 20
_diffrn_reflns_limit_l_min -20
_diffrn_reflns_number 18098
_diffrn_reflns_theta_full 26.00
_diffrn_reflns_theta_max 26.00
_diffrn_reflns_theta_min 1.50
_exptl_absorpt_coefficient_mu 0.889
_exptl_absorpt_correction_T_max 0.8150
_exptl_absorpt_correction_T_min 0.7764
_exptl_absorpt_correction_type multi-scan
_exptl_absorpt_process_details '(SADABS; Bruker, 2004)'
_exptl_crystal_colour colorless
_exptl_crystal_density_diffrn 1.473
_exptl_crystal_density_method 'not measured'
_exptl_crystal_description block
_exptl_crystal_F_000 1048
_exptl_crystal_size_max 0.18
_exptl_crystal_size_mid 0.16
_exptl_crystal_size_min 0.14
_refine_diff_density_max 0.298
_refine_diff_density_min -0.418
_refine_ls_extinction_method none
_refine_ls_goodness_of_fit_ref 1.035
_refine_ls_hydrogen_treatment constr
_refine_ls_matrix_type full
_refine_ls_number_parameters 591
_refine_ls_number_reflns 8890
_refine_ls_number_restraints 0
_refine_ls_restrained_S_all 1.035
_refine_ls_R_factor_all 0.0819
_refine_ls_R_factor_gt 0.0581
_refine_ls_shift/su_max 0.000
_refine_ls_shift/su_mean 0.000
_refine_ls_structure_factor_coef Fsqd
_refine_ls_weighting_details 'calc w=1/[\s^2^(Fo^2^)+(0.05P)^2^+1.55P] where P=(Fo^2^+2Fc^2^)/3'
_refine_ls_weighting_scheme calc
_refine_ls_wR_factor_gt 0.1152
_refine_ls_wR_factor_ref 0.1212
_reflns_number_gt 6477
_reflns_number_total 8890
_reflns_threshold_expression I>2\s(I)
_cod_data_source_file bx2348.cif
_cod_data_source_block I
_cod_database_code 2230587
_cod_database_fobs_code 2230587

loop_
_symmetry_equiv_pos_as_xyz
'x, y, z'
'-x, -y, -z'

loop_
_atom_site_type_symbol
_atom_site_label
_atom_site_fract_x
_atom_site_fract_y
_atom_site_fract_z
_atom_site_U_iso_or_equiv
_atom_site_adp_type
_atom_site_calc_flag
_atom_site_refinement_flags
_atom_site_occupancy
_atom_site_symmetry_multiplicity
_atom_site_disorder_assembly
_atom_site_disorder_group
C C1 0.6079(4) 0.7147(3) 0.4638(2) 0.0346(8) Uani d . 1 1 . .
C C2 0.6860(4) 0.7813(3) 0.3964(2) 0.0346(8) Uani d . 1 1 . .
C C3 0.6914(4) 0.8782(3) 0.3875(2) 0.0345(8) Uani d . 1 1 . .
H H3 0.6454 0.9032 0.4262 0.041 Uiso calc R 1 1 . .
C C4 0.7653(4) 0.9408(3) 0.3207(2) 0.0371(9) Uani d . 1 1 . .
H H4 0.7677 1.0060 0.3171 0.045 Uiso calc R 1 1 . .
C C5 0.8349(4) 0.9085(3) 0.2602(2) 0.0351(9) Uani d . 1 1 . .
C C6 0.8252(4) 0.8097(3) 0.2667(2) 0.0337(8) Uani d . 1 1 . .
H H6 0.8635 0.7869 0.2247 0.040 Uiso calc R 1 1 . .
C C7 0.7595(4) 0.7463(3) 0.3350(2) 0.0363(8) Uani d . 1 1 . .
H H7 0.7629 0.6800 0.3411 0.044 Uiso calc R 1 1 . .
C C8 0.9124(4) 0.9703(3) 0.1889(2) 0.0364(9) Uani d . 1 1 . .
C C9 0.4520(4) 0.5199(3) 0.3057(2) 0.0386(9) Uani d . 1 1 . .
C C10 0.3845(4) 0.5940(3) 0.2290(2) 0.0371(9) Uani d . 1 1 . .
C C11 0.3482(4) 0.6902(3) 0.2222(2) 0.0351(8) Uani d . 1 1 . .
H H11 0.3649 0.7119 0.2659 0.042 Uiso calc R 1 1 . .
C C12 0.2865(4) 0.7553(3) 0.1505(2) 0.0397(9) Uani d . 1 1 . .
H H12 0.2686 0.8214 0.1448 0.048 Uiso calc R 1 1 . .
C C13 0.2517(4) 0.7233(3) 0.0880(2) 0.0419(10) Uani d . 1 1 . .
C C14 0.2938(4) 0.6252(3) 0.0947(2) 0.0366(8) Uani d . 1 1 . .
H H14 0.2759 0.6038 0.0511 0.044 Uiso calc R 1 1 . .
C C15 0.3606(4) 0.5598(3) 0.1634(2) 0.0344(8) Uani d . 1 1 . .
H H15 0.3887 0.4955 0.1663 0.041 Uiso calc R 1 1 . .
C C16 0.1706(4) 0.7945(3) 0.0147(2) 0.0416(9) Uani d . 1 1 . .
C C17 0.2092(3) 0.5711(3) 0.5685(2) 0.0293(7) Uani d . 1 1 . .
C C18 0.1036(4) 0.5320(3) 0.5330(2) 0.0343(8) Uani d . 1 1 . .
C C19 -0.0124(4) 0.5022(3) 0.5807(3) 0.0354(8) Uani d . 1 1 . .
H H19 -0.0208 0.5025 0.6355 0.042 Uiso calc R 1 1 . .
C C20 -0.1171(3) 0.4715(3) 0.5462(2) 0.0298(7) Uani d . 1 1 . .
H H20 -0.1960 0.4535 0.5776 0.036 Uiso calc R 1 1 . .
C C21 0.3282(4) 0.9478(3) 0.4694(2) 0.0412(9) Uani d . 1 1 . .
H H21A 0.3563 0.9315 0.5260 0.062 Uiso calc R 1 1 . .
H H21B 0.2683 1.0072 0.4544 0.062 Uiso calc R 1 1 . .
H H21C 0.4064 0.9572 0.4324 0.062 Uiso calc R 1 1 . .
C C22 0.2578(4) 0.8677(3) 0.4624(3) 0.0379(9) Uani d . 1 1 . .
C C23 0.2436(4) 0.9462(3) 0.3088(3) 0.0481(10) Uani d . 1 1 . .
H H23A 0.2964 0.9927 0.3184 0.072 Uiso calc R 1 1 . .
H H23B 0.1601 0.9794 0.2832 0.072 Uiso calc R 1 1 . .
H H23C 0.2937 0.9163 0.2722 0.072 Uiso calc R 1 1 . .
C C24 0.1468(4) 0.7890(3) 0.3833(3) 0.0435(10) Uani d . 1 1 . .
H H24A 0.2042 0.7291 0.4061 0.065 Uiso calc R 1 1 . .
H H24B 0.1284 0.7988 0.3260 0.065 Uiso calc R 1 1 . .
H H24C 0.0631 0.7849 0.4152 0.065 Uiso calc R 1 1 . .
C C25 0.2922(4) 0.6604(3) 0.8043(3) 0.0445(10) Uani d . 1 1 . .
H H25A 0.2166 0.6584 0.7724 0.067 Uiso calc R 1 1 . .
H H25B 0.2596 0.6734 0.8542 0.067 Uiso calc R 1 1 . .
H H25C 0.3461 0.5982 0.8194 0.067 Uiso calc R 1 1 . .
C C26 0.3779(4) 0.7410(3) 0.7521(2) 0.0315(8) Uani d . 1 1 . .
C C27 0.5451(4) 0.8643(3) 0.7399(3) 0.0434(9) Uani d . 1 1 . .
H H27A 0.5713 0.8470 0.6911 0.065 Uiso calc R 1 1 . .
H H27B 0.6229 0.8552 0.7736 0.065 Uiso calc R 1 1 . .
H H27C 0.5086 0.9319 0.7231 0.065 Uiso calc R 1 1 . .
C C28 0.3830(4) 0.8082(3) 0.8706(2) 0.0412(9) Uani d . 1 1 . .
H H28B 0.2909 0.8371 0.8631 0.062 Uiso calc R 1 1 . .
H H28C 0.4358 0.8486 0.8886 0.062 Uiso calc R 1 1 . .
H H28A 0.3853 0.7437 0.9123 0.062 Uiso calc R 1 1 . .
C C29 1.2530(4) 1.0724(3) 0.0613(2) 0.0365(8) Uani d . 1 1 . .
C C30 1.3790(4) 1.0338(3) 0.0268(2) 0.0371(9) Uani d . 1 1 . .
C C31 1.3923(4) 1.0379(3) -0.0530(3) 0.0465(10) Uani d . 1 1 . .
H H31 1.3212 1.0660 -0.0894 0.056 Uiso calc R 1 1 . .
C C32 1.5108(4) 1.0008(3) -0.0814(3) 0.0385(9) Uani d . 1 1 . .
H H32 1.5184 0.9985 -0.1355 0.046 Uiso calc R 1 1 . .
C C33 0.9785(4) 1.1317(3) 0.3481(3) 0.0408(9) Uani d . 1 1 . .
H H33A 0.8963 1.1589 0.3678 0.061 Uiso d R 1 1 . .
H H33B 1.0349 1.0959 0.3948 0.061 Uiso d R 1 1 . .
H H33C 0.9571 1.0881 0.3201 0.061 Uiso d R 1 1 . .
C C34 1.0555(4) 1.2154(3) 0.2870(2) 0.0329(8) Uani d . 1 1 . .
C C35 1.1307(4) 1.2506(3) 0.4156(3) 0.0444(10) Uani d . 1 1 . .
H H35A 1.0619 1.2960 0.4278 0.067 Uiso calc R 1 1 . .
H H35B 1.2174 1.2616 0.4312 0.067 Uiso calc R 1 1 . .
H H35C 1.1111 1.1845 0.4468 0.067 Uiso calc R 1 1 . .
C C36 1.2147(5) 1.3460(3) 0.2672(3) 0.0519(11) Uani d . 1 1 . .
H H36B 1.2841 1.3569 0.2992 0.078 Uiso calc R 1 1 . .
H H36C 1.1564 1.4056 0.2449 0.078 Uiso calc R 1 1 . .
H H36A 1.2557 1.3266 0.2220 0.078 Uiso calc R 1 1 . .
C C37 1.3693(5) 1.3544(4) 0.0014(3) 0.0568(12) Uani d . 1 1 . .
H H37B 1.4274 1.2952 0.0078 0.085 Uiso calc R 1 1 . .
H H37C 1.3615 1.3665 0.0537 0.085 Uiso calc R 1 1 . .
H H37A 1.4072 1.4087 -0.0408 0.085 Uiso calc R 1 1 . .
C C38 1.2266(5) 1.3429(3) -0.0251(3) 0.0486(11) Uani d . 1 1 . .
C C39 1.0383(4) 1.3542(3) -0.1284(3) 0.0498(11) Uani d . 1 1 . .
H H39A 1.0317 1.2859 -0.1195 0.075 Uiso calc R 1 1 . .
H H39B 1.0189 1.3924 -0.1857 0.075 Uiso calc R 1 1 . .
H H39C 0.9742 1.3754 -0.0921 0.075 Uiso calc R 1 1 . .
C C40 1.2821(5) 1.4090(4) -0.1795(3) 0.0574(12) Uani d . 1 1 . .
H H40A 1.3513 1.4363 -0.1597 0.086 Uiso calc R 1 1 . .
H H40B 1.2364 1.4594 -0.2249 0.086 Uiso calc R 1 1 . .
H H40C 1.3227 1.3571 -0.1986 0.086 Uiso calc R 1 1 . .
Mn Mn1 0.38729(5) 0.67699(4) 0.60045(3) 0.02763(13) Uani d . 1 1 . .
Mn Mn2 0.5000 0.5000 0.5000 0.02486(16) Uani d S 1 2 . .
Mn Mn3 1.0000 1.0000 0.0000 0.03000(18) Uani d S 1 2 . .
Mn Mn4 1.04197(6) 1.17403(4) 0.11125(4) 0.03636(15) Uani d . 1 1 . .
N N1 0.2148(3) 0.8716(2) 0.3871(2) 0.0361(7) Uani d . 1 1 . .
N N2 0.4408(3) 0.8006(2) 0.7893(2) 0.0409(8) Uani d . 1 1 . .
N N3 1.1331(4) 1.2662(3) 0.3229(2) 0.0433(8) Uani d . 1 1 . .
N N4 1.1816(4) 1.3683(3) -0.1093(2) 0.0491(9) Uani d . 1 1 . .
O O1 0.5369(3) 0.75104(19) 0.51206(16) 0.0370(6) Uani d . 1 1 . .
O O2 0.6154(3) 0.62445(19) 0.47181(16) 0.0381(6) Uani d . 1 1 . .
O O3 0.9342(3) 1.05421(19) 0.19333(16) 0.0362(6) Uani d . 1 1 . .
O O4 0.9591(2) 0.93877(18) 0.13152(15) 0.0334(6) Uani d . 1 1 . .
O O5 0.4543(3) 0.55091(18) 0.36912(15) 0.0343(6) Uani d . 1 1 . .
O O6 0.4982(2) 0.43460(17) 0.30840(14) 0.0297(5) Uani d . 1 1 . .
O O7 0.1522(3) 0.88310(18) 0.01153(17) 0.0379(6) Uani d . 1 1 . .
O O8 0.1204(3) 0.75779(19) -0.03211(16) 0.0386(6) Uani d . 1 1 . .
O O9 0.3222(2) 0.59198(18) 0.52522(15) 0.0328(6) Uani d . 1 1 . .
O O10 0.1904(3) 0.58840(19) 0.63579(16) 0.0366(6) Uani d . 1 1 . .
O O11 0.2320(3) 0.79224(19) 0.52664(17) 0.0398(6) Uani d . 1 1 . .
O O12 0.3879(3) 0.7629(2) 0.68427(17) 0.0417(6) Uani d . 1 1 . .
O O13 1.1432(3) 1.09305(19) 0.02173(15) 0.0358(6) Uani d . 1 1 . .
O O14 1.2535(3) 1.0920(2) 0.13129(18) 0.0428(7) Uani d . 1 1 . .
O O15 1.0527(3) 1.2349(2) 0.21012(17) 0.0399(6) Uani d . 1 1 . .
O O16 1.1533(3) 1.2991(2) 0.03719(19) 0.0491(7) Uani d . 1 1 . .
O O17 0.9587(6) 1.4716(4) 0.0090(4) 0.0522(15) Uani d P 0.50 1 . .
H H17C 0.9436 1.4145 0.0420 0.063 Uiso d PR 0.50 1 . .
H H17B 0.9335 1.5153 0.0310 0.063 Uiso d PR 0.50 1 . .

loop_
_atom_site_aniso_label
_atom_site_aniso_U_11
_atom_site_aniso_U_22
_atom_site_aniso_U_33
_atom_site_aniso_U_12
_atom_site_aniso_U_13
_atom_site_aniso_U_23
C1 0.0317(19) 0.044(2) 0.0288(19) -0.0172(16) 0.0065(15) -0.0105(17)
C2 0.038(2) 0.034(2) 0.0314(19) -0.0140(16) 0.0023(15) -0.0073(15)
C3 0.0338(19) 0.039(2) 0.0322(19) 0.0067(16) -0.0075(15) -0.0159(16)
C4 0.039(2) 0.0303(19) 0.044(2) -0.0090(16) -0.0003(17) -0.0137(17)
C5 0.038(2) 0.036(2) 0.0310(19) -0.0189(16) 0.0197(16) -0.0092(16)
C6 0.0366(19) 0.039(2) 0.0289(19) -0.0033(16) 0.0031(15) -0.0158(16)
C7 0.038(2) 0.0321(19) 0.043(2) -0.0094(16) -0.0059(17) -0.0151(17)
C8 0.038(2) 0.046(2) 0.0260(19) -0.0159(17) 0.0108(15) -0.0112(17)
C9 0.0332(19) 0.041(2) 0.034(2) 0.0148(17) -0.0179(16) -0.0063(17)
C10 0.0317(19) 0.042(2) 0.033(2) 0.0166(16) -0.0166(16) -0.0103(17)
C11 0.047(2) 0.039(2) 0.0239(18) -0.0092(17) -0.0022(16) -0.0143(16)
C12 0.053(2) 0.0242(18) 0.042(2) -0.0118(17) 0.0065(18) -0.0091(16)
C13 0.040(2) 0.047(2) 0.030(2) 0.0169(18) -0.0143(16) -0.0050(17)
C14 0.041(2) 0.038(2) 0.036(2) -0.0060(17) -0.0061(16) -0.0170(17)
C15 0.047(2) 0.0268(18) 0.0255(18) -0.0022(16) 0.0051(16) -0.0047(14)
C16 0.045(2) 0.043(2) 0.035(2) 0.0160(18) -0.0237(18) -0.0132(18)
C17 0.0257(17) 0.0306(18) 0.0253(17) 0.0081(14) -0.0146(14) -0.0024(14)
C18 0.0374(19) 0.0318(19) 0.035(2) -0.0164(16) -0.0102(16) -0.0073(15)
C19 0.0318(19) 0.037(2) 0.040(2) -0.0054(16) -0.0108(16) -0.0154(17)
C20 0.0265(17) 0.0313(18) 0.0290(18) 0.0036(14) -0.0068(14) -0.0077(15)
C21 0.042(2) 0.044(2) 0.036(2) -0.0166(18) -0.0012(17) -0.0071(18)
C22 0.0312(19) 0.032(2) 0.048(2) 0.0113(15) -0.0188(17) -0.0114(18)
C23 0.046(2) 0.049(3) 0.039(2) -0.011(2) 0.0039(19) -0.0012(19)
C24 0.047(2) 0.051(2) 0.039(2) -0.0163(19) 0.0024(18) -0.0197(19)
C25 0.044(2) 0.051(3) 0.040(2) -0.0127(19) -0.0010(18) -0.0148(19)
C26 0.039(2) 0.0300(18) 0.027(2) 0.0043(15) -0.0162(15) -0.0108(15)
C27 0.042(2) 0.044(2) 0.047(2) -0.0100(18) -0.0098(18) -0.0160(19)
C28 0.051(2) 0.042(2) 0.037(2) -0.0029(18) -0.0148(18) -0.0195(18)
C29 0.039(2) 0.033(2) 0.040(2) -0.0131(16) 0.0058(17) -0.0140(17)
C30 0.0283(18) 0.046(2) 0.039(2) -0.0166(16) 0.0022(16) -0.0122(17)
C31 0.033(2) 0.062(3) 0.044(2) -0.0135(19) 0.0085(18) -0.016(2)
C32 0.0301(19) 0.051(2) 0.039(2) -0.0189(17) 0.0034(16) -0.0177(19)
C33 0.040(2) 0.038(2) 0.046(2) -0.0121(17) -0.0106(18) -0.0120(18)
C34 0.0356(19) 0.0277(18) 0.0278(19) 0.0134(15) -0.0113(15) -0.0027(15)
C35 0.049(2) 0.039(2) 0.049(2) 0.0045(18) -0.016(2) -0.0189(19)
C36 0.071(3) 0.043(2) 0.047(3) -0.013(2) 0.006(2) -0.021(2)
C37 0.055(3) 0.057(3) 0.056(3) -0.016(2) 0.010(2) -0.015(2)
C38 0.059(3) 0.042(2) 0.046(3) -0.019(2) 0.010(2) -0.014(2)
C39 0.049(3) 0.042(2) 0.056(3) -0.0120(19) 0.010(2) -0.013(2)
C40 0.050(3) 0.066(3) 0.052(3) -0.016(2) 0.013(2) -0.014(2)
Mn1 0.0301(3) 0.0251(3) 0.0240(3) -0.0052(2) -0.0064(2) -0.0018(2)
Mn2 0.0299(4) 0.0246(4) 0.0239(4) -0.0050(3) -0.0071(3) -0.0112(3)
Mn3 0.0292(4) 0.0309(4) 0.0261(4) -0.0026(3) -0.0083(3) -0.0035(3)
Mn4 0.0406(3) 0.0370(3) 0.0321(3) -0.0148(3) 0.0093(2) -0.0109(2)
N1 0.0445(18) 0.0275(16) 0.0385(18) -0.0123(14) 0.0072(14) -0.0129(14)
N2 0.0469(19) 0.0444(19) 0.0372(18) -0.0177(16) -0.0089(15) -0.0159(15)
N3 0.047(2) 0.0424(19) 0.0396(19) 0.0116(15) -0.0065(15) -0.0165(15)
N4 0.054(2) 0.044(2) 0.048(2) -0.0185(17) 0.0029(17) -0.0113(17)
O1 0.0381(14) 0.0396(15) 0.0329(14) -0.0066(12) 0.0004(11) -0.0112(12)
O2 0.0400(15) 0.0368(15) 0.0369(15) -0.0115(12) -0.0087(11) -0.0082(12)
O3 0.0372(14) 0.0347(14) 0.0344(14) -0.0099(11) -0.0087(11) -0.0058(11)
O4 0.0360(13) 0.0357(14) 0.0301(13) -0.0021(11) -0.0055(11) -0.0128(11)
O5 0.0381(14) 0.0350(14) 0.0274(13) -0.0129(11) -0.0063(11) -0.0040(11)
O6 0.0331(13) 0.0287(13) 0.0240(12) -0.0068(10) -0.0074(10) -0.0023(10)
O7 0.0408(15) 0.0301(14) 0.0405(15) -0.0013(11) 0.0008(12) -0.0097(11)
O8 0.0446(15) 0.0409(15) 0.0323(14) -0.0141(12) 0.0087(12) -0.0135(12)
O9 0.0293(13) 0.0338(13) 0.0347(14) 0.0074(10) -0.0119(11) -0.0122(11)
O10 0.0375(14) 0.0408(15) 0.0361(15) -0.0092(12) -0.0079(11) -0.0162(12)
O11 0.0360(14) 0.0363(15) 0.0410(15) -0.0010(11) -0.0112(12) -0.0044(12)
O12 0.0509(17) 0.0417(16) 0.0315(16) 0.0029(13) -0.0121(12) -0.0112(12)
O13 0.0393(14) 0.0394(14) 0.0297(13) -0.0125(12) 0.0011(11) -0.0108(11)
O14 0.0344(14) 0.0505(17) 0.0455(17) -0.0112(12) 0.0062(12) -0.0178(14)
O15 0.0409(15) 0.0409(15) 0.0379(15) -0.0148(12) -0.0060(12) -0.0093(12)
O16 0.0531(17) 0.0441(16) 0.0507(18) -0.0239(14) 0.0180(14) -0.0141(14)
O17 0.058(4) 0.046(4) 0.051(4) -0.019(3) 0.003(3) -0.010(3)

loop_
_atom_type_symbol
_atom_type_description
_atom_type_scat_dispersion_real
_atom_type_scat_dispersion_imag
_atom_type_scat_source
C C 0.0033 0.0016 'International Tables Vol C Tables 4.2.6.8 and 6.1.1.4'
H H 0.0000 0.0000 'International Tables Vol C Tables 4.2.6.8 and 6.1.1.4'
N N 0.0061 0.0033 'International Tables Vol C Tables 4.2.6.8 and 6.1.1.4'
O O 0.0106 0.0060 'International Tables Vol C Tables 4.2.6.8 and 6.1.1.4'
Mn Mn 0.3368 0.7283 'International Tables Vol C Tables 4.2.6.8 and 6.1.1.4'

loop_
_geom_angle_atom_site_label_1
_geom_angle_atom_site_label_2
_geom_angle_atom_site_label_3
_geom_angle_site_symmetry_1
_geom_angle_site_symmetry_3
_geom_angle
_geom_angle_publ_flag
O1 C1 O2 . . 123.2(3) ?
O1 C1 C2 . . 117.5(3) ?
O2 C1 C2 . . 119.3(3) ?
C3 C2 C7 . . 117.1(3) ?
C3 C2 C1 . . 122.8(4) ?
C7 C2 C1 . . 120.1(3) ?
C2 C3 C4 . . 121.3(4) ?
C2 C3 H3 . . 119.3 ?
C4 C3 H3 . . 119.3 ?
C5 C4 C3 . . 122.2(4) ?
C5 C4 H4 . . 118.9 ?
C3 C4 H4 . . 118.9 ?
C4 C5 C6 . . 117.0(3) ?
C4 C5 C8 . . 124.7(3) ?
C6 C5 C8 . . 118.3(3) ?
C7 C6 C5 . . 120.9(3) ?
C7 C6 H6 . . 119.5 ?
C5 C6 H6 . . 119.5 ?
C6 C7 C2 . . 121.2(3) ?
C6 C7 H7 . . 119.4 ?
C2 C7 H7 . . 119.4 ?
O4 C8 O3 . . 124.2(3) ?
O4 C8 C5 . . 120.7(3) ?
O3 C8 C5 . . 114.9(3) ?
O6 C9 O5 . . 123.2(3) ?
O6 C9 C10 . . 122.5(3) ?
O5 C9 C10 . . 114.3(3) ?
C11 C10 C15 . . 120.8(3) ?
C11 C10 C9 . . 122.6(4) ?
C15 C10 C9 . . 116.7(3) ?
C10 C11 C12 . . 120.4(3) ?
C10 C11 H11 . . 119.8 ?
C12 C11 H11 . . 119.8 ?
C13 C12 C11 . . 120.8(4) ?
C13 C12 H12 . . 119.6 ?
C11 C12 H12 . . 119.6 ?
C12 C13 C14 . . 117.8(3) ?
C12 C13 C16 . . 119.1(4) ?
C14 C13 C16 . . 123.1(4) ?
C15 C14 C13 . . 122.7(4) ?
C15 C14 H14 . . 118.7 ?
C13 C14 H14 . . 118.7 ?
C14 C15 C10 . . 117.3(3) ?
C14 C15 H15 . . 121.3 ?
C10 C15 H15 . . 121.3 ?
O8 C16 O7 . . 126.6(3) ?
O8 C16 C13 . . 116.5(4) ?
O7 C16 C13 . . 116.6(3) ?
O10 C17 O9 . . 119.6(3) ?
O10 C17 C18 . . 122.2(3) ?
O9 C17 C18 . . 118.1(3) ?
C20 C18 C19 2_566 . 119.7(3) ?
C20 C18 C17 2_566 . 121.2(3) ?
C19 C18 C17 . . 119.0(3) ?
C18 C19 C20 . . 119.9(4) ?
C18 C19 H19 . . 120.1 ?
C20 C19 H19 . . 120.1 ?
C18 C20 C19 2_566 . 120.4(3) ?
C18 C20 H20 2_566 . 119.8 ?
C19 C20 H20 . . 119.8 ?
C22 C21 H21A . . 109.5 ?
C22 C21 H21B . . 109.5 ?
H21A C21 H21B . . 109.5 ?
C22 C21 H21C . . 109.5 ?
H21A C21 H21C . . 109.5 ?
H21B C21 H21C . . 109.5 ?
O11 C22 N1 . . 117.5(3) ?
O11 C22 C21 . . 122.2(4) ?
N1 C22 C21 . . 120.3(4) ?
N1 C23 H23A . . 109.5 ?
N1 C23 H23B . . 109.5 ?
H23A C23 H23B . . 109.5 ?
N1 C23 H23C . . 109.5 ?
H23A C23 H23C . . 109.5 ?
H23B C23 H23C . . 109.5 ?
N1 C24 H24A . . 109.5 ?
N1 C24 H24B . . 109.5 ?
H24A C24 H24B . . 109.5 ?
N1 C24 H24C . . 109.5 ?
H24A C24 H24C . . 109.5 ?
H24B C24 H24C . . 109.5 ?
C26 C25 H25A . . 109.5 ?
C26 C25 H25B . . 109.5 ?
H25A C25 H25B . . 109.5 ?
C26 C25 H25C . . 109.5 ?
H25A C25 H25C . . 109.5 ?
H25B C25 H25C . . 109.5 ?
O12 C26 N2 . . 115.4(4) ?
O12 C26 C25 . . 123.0(4) ?
N2 C26 C25 . . 121.3(3) ?
N2 C27 H27A . . 109.5 ?
N2 C27 H27B . . 109.5 ?
H27A C27 H27B . . 109.5 ?
N2 C27 H27C . . 109.5 ?
H27A C27 H27C . . 109.5 ?
H27B C27 H27C . . 109.5 ?
N2 C28 H28B . . 109.5 ?
N2 C28 H28C . . 109.5 ?
H28B C28 H28C . . 109.5 ?
N2 C28 H28A . . 109.5 ?
H28B C28 H28A . . 109.5 ?
H28C C28 H28A . . 109.5 ?
O13 C29 O14 . . 117.6(3) ?
O13 C29 C30 . . 121.1(4) ?
O14 C29 C30 . . 121.1(4) ?
C31 C30 C32 . 2_875 121.0(4) ?
C31 C30 C29 . . 122.6(4) ?
C32 C30 C29 2_875 . 116.2(4) ?
C30 C31 C32 . . 120.1(4) ?
C30 C31 H31 . . 120.0 ?
C32 C31 H31 . . 120.0 ?
C31 C32 C30 . 2_875 118.7(4) ?
C31 C32 H32 . . 120.6 ?
C30 C32 H32 2_875 . 120.6 ?
C34 C33 H33A . . 109.7 ?
C34 C33 H33B . . 108.9 ?
H33A C33 H33B . . 109.5 ?
C34 C33 H33C . . 109.8 ?
H33A C33 H33C . . 109.5 ?
H33B C33 H33C . . 109.5 ?
O15 C34 N3 . . 121.7(3) ?
O15 C34 C33 . . 121.3(3) ?
N3 C34 C33 . . 116.9(3) ?
N3 C35 H35A . . 109.5 ?
N3 C35 H35B . . 109.5 ?
H35A C35 H35B . . 109.5 ?
N3 C35 H35C . . 109.5 ?
H35A C35 H35C . . 109.5 ?
H35B C35 H35C . . 109.5 ?
N3 C36 H36B . . 109.5 ?
N3 C36 H36C . . 109.5 ?
H36B C36 H36C . . 109.5 ?
N3 C36 H36A . . 109.5 ?
H36B C36 H36A . . 109.5 ?
H36C C36 H36A . . 109.5 ?
C38 C37 H37B . . 109.5 ?
C38 C37 H37C . . 109.5 ?
H37B C37 H37C . . 109.5 ?
C38 C37 H37A . . 109.5 ?
H37B C37 H37A . . 109.5 ?
H37C C37 H37A . . 109.5 ?
O16 C38 N4 . . 121.2(4) ?
O16 C38 C37 . . 112.0(4) ?
N4 C38 C37 . . 126.5(4) ?
N4 C39 H39A . . 109.5 ?
N4 C39 H39B . . 109.5 ?
H39A C39 H39B . . 109.5 ?
N4 C39 H39C . . 109.5 ?
H39A C39 H39C . . 109.5 ?
H39B C39 H39C . . 109.5 ?
N4 C40 H40A . . 109.5 ?
N4 C40 H40B . . 109.5 ?
H40A C40 H40B . . 109.5 ?
N4 C40 H40C . . 109.5 ?
H40A C40 H40C . . 109.5 ?
H40B C40 H40C . . 109.5 ?
O6 Mn1 O1 2_666 . 103.76(12) ?
O6 Mn1 O12 2_666 . 86.16(12) ?
O1 Mn1 O12 . . 97.03(12) ?
O6 Mn1 O9 2_666 . 100.39(11) ?
O1 Mn1 O9 . . 96.44(12) ?
O12 Mn1 O9 . . 163.16(10) ?
O6 Mn1 O11 2_666 . 167.36(10) ?
O1 Mn1 O11 . . 87.73(12) ?
O12 Mn1 O11 . . 87.22(12) ?
O9 Mn1 O11 . . 83.26(11) ?
O6 Mn1 O10 2_666 . 92.02(11) ?
O1 Mn1 O10 . . 151.75(10) ?
O12 Mn1 O10 . . 107.42(11) ?
O9 Mn1 O10 . . 57.22(10) ?
O11 Mn1 O10 . . 79.71(11) ?
O2 Mn2 O2 2_666 . 180.0000(10) ?
O2 Mn2 O5 2_666 . 93.06(10) ?
O2 Mn2 O5 . . 86.94(10) ?
O2 Mn2 O5 2_666 2_666 86.94(10) ?
O2 Mn2 O5 . 2_666 93.06(10) ?
O5 Mn2 O5 . 2_666 180.0000(10) ?
O2 Mn2 O9 2_666 2_666 88.32(12) ?
O2 Mn2 O9 . 2_666 91.68(12) ?
O5 Mn2 O9 . 2_666 89.33(10) ?
O5 Mn2 O9 2_666 2_666 90.67(10) ?
O2 Mn2 O9 2_666 . 91.68(12) ?
O2 Mn2 O9 . . 88.32(12) ?
O5 Mn2 O9 . . 90.67(10) ?
O5 Mn2 O9 2_666 . 89.33(10) ?
O9 Mn2 O9 2_666 . 180.0 ?
O7 Mn3 O7 1_655 2_675 180.0000(10) ?
O7 Mn3 O4 1_655 2_775 91.32(10) ?
O7 Mn3 O4 2_675 2_775 88.68(10) ?
O7 Mn3 O4 1_655 . 88.68(10) ?
O7 Mn3 O4 2_675 . 91.32(10) ?
O4 Mn3 O4 2_775 . 180.0 ?
O7 Mn3 O13 1_655 . 92.39(12) ?
O7 Mn3 O13 2_675 . 87.61(12) ?
O4 Mn3 O13 2_775 . 89.45(10) ?
O4 Mn3 O13 . . 90.55(10) ?
O7 Mn3 O13 1_655 2_775 87.61(12) ?
O7 Mn3 O13 2_675 2_775 92.39(12) ?
O4 Mn3 O13 2_775 2_775 90.55(10) ?
O4 Mn3 O13 . 2_775 89.45(10) ?
O13 Mn3 O13 . 2_775 180.0000(10) ?
O8 Mn4 O15 2_675 . 112.11(12) ?
O8 Mn4 O3 2_675 . 95.84(11) ?
O15 Mn4 O3 . . 91.37(12) ?
O8 Mn4 O16 2_675 . 86.47(12) ?
O15 Mn4 O16 . . 83.87(12) ?
O3 Mn4 O16 . . 175.21(11) ?
O8 Mn4 O14 2_675 . 149.65(11) ?
O15 Mn4 O14 . . 95.14(11) ?
O3 Mn4 O14 . . 96.63(11) ?
O16 Mn4 O14 . . 83.32(12) ?
O8 Mn4 O13 2_675 . 93.91(12) ?
O15 Mn4 O13 . . 151.48(10) ?
O3 Mn4 O13 . . 97.61(12) ?
O16 Mn4 O13 . . 86.39(12) ?
O14 Mn4 O13 . . 57.05(10) ?
C22 N1 C23 . . 124.7(3) ?
C22 N1 C24 . . 118.2(3) ?
C23 N1 C24 . . 116.8(3) ?
C26 N2 C27 . . 119.0(3) ?
C26 N2 C28 . . 118.4(3) ?
C27 N2 C28 . . 121.8(3) ?
C34 N3 C36 . . 119.8(3) ?
C34 N3 C35 . . 123.4(3) ?
C36 N3 C35 . . 116.6(3) ?
C38 N4 C40 . . 117.4(4) ?
C38 N4 C39 . . 122.2(3) ?
C40 N4 C39 . . 120.4(4) ?
C1 O1 Mn1 . . 124.7(2) ?
C1 O2 Mn2 . . 143.9(2) ?
C8 O3 Mn4 . . 132.4(2) ?
C8 O4 Mn3 . . 136.6(2) ?
C9 O5 Mn2 . . 141.5(2) ?
C9 O6 Mn1 . 2_666 130.9(2) ?
C16 O7 Mn3 . 1_455 142.6(3) ?
C16 O8 Mn4 . 2_675 124.3(3) ?
C17 O9 Mn2 . . 133.0(2) ?
C17 O9 Mn1 . . 94.1(2) ?
Mn2 O9 Mn1 . . 108.62(11) ?
C17 O10 Mn1 . . 88.0(2) ?
C22 O11 Mn1 . . 125.1(2) ?
C26 O12 Mn1 . . 130.9(3) ?
C29 O13 Mn3 . . 131.9(2) ?
C29 O13 Mn4 . . 91.6(2) ?
Mn3 O13 Mn4 . . 109.57(12) ?
C29 O14 Mn4 . . 93.1(2) ?
C34 O15 Mn4 . . 144.9(3) ?
C38 O16 Mn4 . . 152.1(3) ?
O17 O17 H17C 2_785 . 142.0 ?
O17 O17 H17B 2_785 . 72.4 ?
H17C O17 H17B . . 111.4 ?

loop_
_geom_bond_atom_site_label_1
_geom_bond_atom_site_label_2
_geom_bond_site_symmetry_2
_geom_bond_distance
_geom_bond_publ_flag
C1 O1 . 1.262(5) ?
C1 O2 . 1.267(5) ?
C1 C2 . 1.465(5) ?
C2 C3 . 1.371(5) ?
C2 C7 . 1.439(5) ?
C3 C4 . 1.410(5) ?
C3 H3 . 0.9300 ?
C4 C5 . 1.390(5) ?
C4 H4 . 0.9300 ?
C5 C6 . 1.415(5) ?
C5 C8 . 1.468(5) ?
C6 C7 . 1.387(5) ?
C6 H6 . 0.9300 ?
C7 H7 . 0.9300 ?
C8 O4 . 1.258(4) ?
C8 O3 . 1.289(5) ?
C9 O6 . 1.261(5) ?
C9 O5 . 1.305(5) ?
C9 C10 . 1.515(5) ?
C10 C11 . 1.373(5) ?
C10 C15 . 1.408(5) ?
C11 C12 . 1.389(5) ?
C11 H11 . 0.9300 ?
C12 C13 . 1.372(6) ?
C12 H12 . 0.9300 ?
C13 C14 . 1.408(6) ?
C13 C16 . 1.525(5) ?
C14 C15 . 1.379(5) ?
C14 H14 . 0.9300 ?
C15 H15 . 0.9300 ?
C16 O8 . 1.251(5) ?
C16 O7 . 1.263(5) ?
C17 O10 . 1.251(4) ?
C17 O9 . 1.309(4) ?
C17 C18 . 1.491(5) ?
C18 C20 2_566 1.363(5) ?
C18 C19 . 1.387(5) ?
C19 C20 . 1.405(5) ?
C19 H19 . 0.9300 ?
C20 C18 2_566 1.363(5) ?
C20 H20 . 0.9300 ?
C21 C22 . 1.462(5) ?
C21 H21A . 0.9600 ?
C21 H21B . 0.9600 ?
C21 H21C . 0.9600 ?
C22 O11 . 1.291(5) ?
C22 N1 . 1.354(5) ?
C23 N1 . 1.435(5) ?
C23 H23A . 0.9600 ?
C23 H23B . 0.9600 ?
C23 H23C . 0.9600 ?
C24 N1 . 1.461(5) ?
C24 H24A . 0.9600 ?
C24 H24B . 0.9600 ?
C24 H24C . 0.9600 ?
C25 C26 . 1.515(5) ?
C25 H25A . 0.9600 ?
C25 H25B . 0.9600 ?
C25 H25C . 0.9600 ?
C26 O12 . 1.087(4) ?
C26 N2 . 1.441(5) ?
C27 N2 . 1.484(5) ?
C27 H27A . 0.9600 ?
C27 H27B . 0.9600 ?
C27 H27C . 0.9600 ?
C28 N2 . 1.499(5) ?
C28 H28B . 0.9600 ?
C28 H28C . 0.9600 ?
C28 H28A . 0.9600 ?
C29 O13 . 1.268(5) ?
C29 O14 . 1.315(5) ?
C29 C30 . 1.485(6) ?
C30 C31 . 1.336(6) ?
C30 C32 2_875 1.412(5) ?
C31 C32 . 1.370(6) ?
C31 H31 . 0.9300 ?
C32 C30 2_875 1.412(5) ?
C32 H32 . 0.9300 ?
C33 C34 . 1.543(5) ?
C33 H33A . 0.9600 ?
C33 H33B . 0.9600 ?
C33 H33C . 0.9600 ?
C34 O15 . 1.240(4) ?
C34 N3 . 1.413(5) ?
C35 N3 . 1.513(5) ?
C35 H35A . 0.9600 ?
C35 H35B . 0.9600 ?
C35 H35C . 0.9600 ?
C36 N3 . 1.501(6) ?
C36 H36B . 0.9600 ?
C36 H36C . 0.9600 ?
C36 H36A . 0.9600 ?
C37 C38 . 1.555(7) ?
C37 H37B . 0.9600 ?
C37 H37C . 0.9600 ?
C37 H37A . 0.9600 ?
C38 O16 . 1.265(5) ?
C38 N4 . 1.435(6) ?
C39 N4 . 1.529(6) ?
C39 H39A . 0.9600 ?
C39 H39B . 0.9600 ?
C39 H39C . 0.9600 ?
C40 N4 . 1.506(5) ?
C40 H40A . 0.9600 ?
C40 H40B . 0.9600 ?
C40 H40C . 0.9600 ?
Mn1 O6 2_666 2.100(3) ?
Mn1 O1 . 2.141(3) ?
Mn1 O12 . 2.193(3) ?
Mn1 O9 . 2.221(3) ?
Mn1 O11 . 2.233(3) ?
Mn1 O10 . 2.389(3) ?
Mn2 O2 2_666 2.145(3) ?
Mn2 O2 . 2.145(3) ?
Mn2 O5 . 2.149(3) ?
Mn2 O5 2_666 2.149(3) ?
Mn2 O9 2_666 2.208(3) ?
Mn2 O9 . 2.208(3) ?
Mn3 O7 1_655 2.112(3) ?
Mn3 O7 2_675 2.112(3) ?
Mn3 O4 2_775 2.134(3) ?
Mn3 O4 . 2.134(3) ?
Mn3 O13 . 2.192(3) ?
Mn3 O13 2_775 2.192(3) ?
Mn4 O8 2_675 2.095(3) ?
Mn4 O15 . 2.162(3) ?
Mn4 O3 . 2.163(3) ?
Mn4 O16 . 2.192(3) ?
Mn4 O14 . 2.283(3) ?
Mn4 O13 . 2.344(3) ?
O6 Mn1 2_666 2.100(3) ?
O7 Mn3 1_455 2.112(3) ?
O8 Mn4 2_675 2.095(3) ?
O17 O17 2_785 1.179(11) ?
O17 H17C . 0.8500 ?
O17 H17B . 0.8500 ?

loop_
_geom_hbond_atom_site_label_D
_geom_hbond_atom_site_label_H
_geom_hbond_atom_site_label_A
_geom_hbond_site_symmetry_A
_geom_hbond_distance_DH
_geom_hbond_distance_HA
_geom_hbond_distance_DA
_geom_hbond_angle_DHA
O17 H17B O16 2_785 0.85 2.61 3.236(7) 131
O17 H17B N4 2_785 0.85 2.62 3.463(8) 170

loop_
_geom_torsion_atom_site_label_1
_geom_torsion_atom_site_label_2
_geom_torsion_atom_site_label_3
_geom_torsion_atom_site_label_4
_geom_torsion_site_symmetry_1
_geom_torsion_site_symmetry_2
_geom_torsion_site_symmetry_3
_geom_torsion_site_symmetry_4
_geom_torsion
_geom_torsion_publ_flag
O1 C1 C2 C3 . . . . 4.4(6) ?
O2 C1 C2 C3 . . . . -174.9(3) ?
O1 C1 C2 C7 . . . . -174.6(3) ?
O2 C1 C2 C7 . . . . 6.1(6) ?
C7 C2 C3 C4 . . . . 0.3(5) ?
C1 C2 C3 C4 . . . . -178.7(4) ?
C2 C3 C4 C5 . . . . 0.8(6) ?
C3 C4 C5 C6 . . . . 1.8(6) ?
C3 C4 C5 C8 . . . . 179.4(4) ?
C4 C5 C6 C7 . . . . -5.7(6) ?
C8 C5 C6 C7 . . . . 176.6(4) ?
C5 C6 C7 C2 . . . . 7.0(6) ?
C3 C2 C7 C6 . . . . -4.2(6) ?
C1 C2 C7 C6 . . . . 174.8(4) ?
C4 C5 C8 O4 . . . . -171.6(4) ?
C6 C5 C8 O4 . . . . 6.0(6) ?
C4 C5 C8 O3 . . . . 12.4(6) ?
C6 C5 C8 O3 . . . . -170.1(4) ?
O6 C9 C10 C11 . . . . -172.3(4) ?
O5 C9 C10 C11 . . . . 9.6(6) ?
O6 C9 C10 C15 . . . . 7.4(6) ?
O5 C9 C10 C15 . . . . -170.6(3) ?
C15 C10 C11 C12 . . . . 0.3(6) ?
C9 C10 C11 C12 . . . . -180.0(4) ?
C10 C11 C12 C13 . . . . 4.9(6) ?
C11 C12 C13 C14 . . . . -6.9(6) ?
C11 C12 C13 C16 . . . . 173.4(4) ?
C12 C13 C14 C15 . . . . 4.0(6) ?
C16 C13 C14 C15 . . . . -176.3(4) ?
C13 C14 C15 C10 . . . . 0.9(6) ?
C11 C10 C15 C14 . . . . -3.1(6) ?
C9 C10 C15 C14 . . . . 177.2(3) ?
C12 C13 C16 O8 . . . . -167.3(4) ?
C14 C13 C16 O8 . . . . 13.0(6) ?
C12 C13 C16 O7 . . . . 7.3(6) ?
C14 C13 C16 O7 . . . . -172.4(4) ?
O10 C17 C18 C20 . . . 2_566 169.4(3) ?
O9 C17 C18 C20 . . . 2_566 -7.3(5) ?
O10 C17 C18 C19 . . . . -8.3(5) ?
O9 C17 C18 C19 . . . . 175.0(3) ?
C20 C18 C19 C20 2_566 . . . -2.1(6) ?
C17 C18 C19 C20 . . . . 175.7(3) ?
C18 C19 C20 C18 . . . 2_566 2.1(6) ?
O13 C29 C30 C31 . . . . 14.3(6) ?
O14 C29 C30 C31 . . . . -161.4(4) ?
O13 C29 C30 C32 . . . 2_875 -170.6(3) ?
O14 C29 C30 C32 . . . 2_875 13.7(5) ?
C32 C30 C31 C32 2_875 . . . 5.4(7) ?
C29 C30 C31 C32 . . . . -179.7(4) ?
C30 C31 C32 C30 . . . 2_875 -5.2(7) ?
O11 C22 N1 C23 . . . . -175.1(4) ?
C21 C22 N1 C23 . . . . 6.0(6) ?
O11 C22 N1 C24 . . . . -2.1(5) ?
C21 C22 N1 C24 . . . . 179.0(4) ?
O12 C26 N2 C27 . . . . -18.1(5) ?
C25 C26 N2 C27 . . . . 167.8(4) ?
O12 C26 N2 C28 . . . . 152.3(4) ?
C25 C26 N2 C28 . . . . -21.8(5) ?
O15 C34 N3 C36 . . . . 0.1(5) ?
C33 C34 N3 C36 . . . . 177.7(3) ?
O15 C34 N3 C35 . . . . 174.9(3) ?
C33 C34 N3 C35 . . . . -7.5(5) ?
O16 C38 N4 C40 . . . . -172.7(4) ?
C37 C38 N4 C40 . . . . 0.9(6) ?
O16 C38 N4 C39 . . . . 6.6(6) ?
C37 C38 N4 C39 . . . . -179.8(4) ?
O2 C1 O1 Mn1 . . . . -12.4(5) ?
C2 C1 O1 Mn1 . . . . 168.4(2) ?
O6 Mn1 O1 C1 2_666 . . . 69.4(3) ?
O12 Mn1 O1 C1 . . . . 157.2(3) ?
O9 Mn1 O1 C1 . . . . -33.0(3) ?
O11 Mn1 O1 C1 . . . . -115.9(3) ?
O10 Mn1 O1 C1 . . . . -52.7(4) ?
O1 C1 O2 Mn2 . . . . 40.3(6) ?
C2 C1 O2 Mn2 . . . . -140.4(3) ?
O5 Mn2 O2 C1 . . . . 86.5(4) ?
O5 Mn2 O2 C1 2_666 . . . -93.5(4) ?
O9 Mn2 O2 C1 2_666 . . . 175.8(4) ?
O9 Mn2 O2 C1 . . . . -4.2(4) ?
O4 C8 O3 Mn4 . . . . 3.0(6) ?
C5 C8 O3 Mn4 . . . . 178.9(2) ?
O8 Mn4 O3 C8 2_675 . . . 84.9(3) ?
O15 Mn4 O3 C8 . . . . -162.7(3) ?
O14 Mn4 O3 C8 . . . . -67.4(3) ?
O13 Mn4 O3 C8 . . . . -9.9(3) ?
O3 C8 O4 Mn3 . . . . -36.0(6) ?
C5 C8 O4 Mn3 . . . . 148.4(3) ?
O7 Mn3 O4 C8 1_655 . . . 153.1(4) ?
O7 Mn3 O4 C8 2_675 . . . -26.9(4) ?
O13 Mn3 O4 C8 . . . . 60.7(4) ?
O13 Mn3 O4 C8 2_775 . . . -119.3(4) ?
O6 C9 O5 Mn2 . . . . -8.0(7) ?
C10 C9 O5 Mn2 . . . . 170.1(3) ?
O2 Mn2 O5 C9 2_666 . . . -47.7(4) ?
O2 Mn2 O5 C9 . . . . 132.3(4) ?
O9 Mn2 O5 C9 2_666 . . . 40.6(4) ?
O9 Mn2 O5 C9 . . . . -139.4(4) ?
O5 C9 O6 Mn1 . . . 2_666 -9.2(6) ?
C10 C9 O6 Mn1 . . . 2_666 172.9(3) ?
O8 C16 O7 Mn3 . . . 1_455 45.6(7) ?
C13 C16 O7 Mn3 . . . 1_455 -128.3(4) ?
O7 C16 O8 Mn4 . . . 2_675 -14.4(6) ?
C13 C16 O8 Mn4 . . . 2_675 159.5(3) ?
O10 C17 O9 Mn2 . . . . 109.5(4) ?
C18 C17 O9 Mn2 . . . . -73.8(4) ?
O10 C17 O9 Mn1 . . . . -10.8(3) ?
C18 C17 O9 Mn1 . . . . 165.9(3) ?
O2 Mn2 O9 C17 2_666 . . . 21.5(3) ?
O2 Mn2 O9 C17 . . . . -158.5(3) ?
O5 Mn2 O9 C17 . . . . 114.6(3) ?
O5 Mn2 O9 C17 2_666 . . . -65.4(3) ?
O2 Mn2 O9 Mn1 2_666 . . . 136.19(12) ?
O2 Mn2 O9 Mn1 . . . . -43.81(12) ?
O5 Mn2 O9 Mn1 . . . . -130.74(11) ?
O5 Mn2 O9 Mn1 2_666 . . . 49.26(11) ?
O6 Mn1 O9 C17 2_666 . . . 91.53(19) ?
O1 Mn1 O9 C17 . . . . -163.16(19) ?
O12 Mn1 O9 C17 . . . . -20.2(4) ?
O11 Mn1 O9 C17 . . . . -76.23(19) ?
O10 Mn1 O9 C17 . . . . 5.85(17) ?
O6 Mn1 O9 Mn2 2_666 . . . -46.66(12) ?
O1 Mn1 O9 Mn2 . . . . 58.65(13) ?
O12 Mn1 O9 Mn2 . . . . -158.4(3) ?
O11 Mn1 O9 Mn2 . . . . 145.59(12) ?
O10 Mn1 O9 Mn2 . . . . -132.33(15) ?
O9 C17 O10 Mn1 . . . . 10.1(3) ?
C18 C17 O10 Mn1 . . . . -166.5(3) ?
O6 Mn1 O10 C17 2_666 . . . -107.2(2) ?
O1 Mn1 O10 C17 . . . . 17.5(3) ?
O12 Mn1 O10 C17 . . . . 166.22(19) ?
O9 Mn1 O10 C17 . . . . -6.11(18) ?
O11 Mn1 O10 C17 . . . . 82.5(2) ?
N1 C22 O11 Mn1 . . . . 113.1(3) ?
C21 C22 O11 Mn1 . . . . -68.1(5) ?
O6 Mn1 O11 C22 2_666 . . . 151.8(4) ?
O1 Mn1 O11 C22 . . . . -3.8(3) ?
O12 Mn1 O11 C22 . . . . 93.4(3) ?
O9 Mn1 O11 C22 . . . . -100.6(3) ?
O10 Mn1 O11 C22 . . . . -158.4(3) ?
N2 C26 O12 Mn1 . . . . 153.3(3) ?
C25 C26 O12 Mn1 . . . . -32.7(6) ?
O6 Mn1 O12 C26 2_666 . . . -39.6(4) ?
O1 Mn1 O12 C26 . . . . -143.1(4) ?
O9 Mn1 O12 C26 . . . . 74.1(5) ?
O11 Mn1 O12 C26 . . . . 129.6(4) ?
O10 Mn1 O12 C26 . . . . 51.3(4) ?
O14 C29 O13 Mn3 . . . . -110.7(3) ?
C30 C29 O13 Mn3 . . . . 73.4(4) ?
O14 C29 O13 Mn4 . . . . 7.7(3) ?
C30 C29 O13 Mn4 . . . . -168.2(3) ?
O7 Mn3 O13 C29 1_655 . . . -26.8(3) ?
O7 Mn3 O13 C29 2_675 . . . 153.2(3) ?
O4 Mn3 O13 C29 2_775 . . . -118.1(3) ?
O4 Mn3 O13 C29 . . . . 61.9(3) ?
O7 Mn3 O13 Mn4 1_655 . . . -137.83(12) ?
O7 Mn3 O13 Mn4 2_675 . . . 42.17(12) ?
O4 Mn3 O13 Mn4 2_775 . . . 130.88(12) ?
O4 Mn3 O13 Mn4 . . . . -49.12(12) ?
O8 Mn4 O13 C29 2_675 . . . 165.9(2) ?
O15 Mn4 O13 C29 . . . . 9.6(3) ?
O3 Mn4 O13 C29 . . . . -97.7(2) ?
O16 Mn4 O13 C29 . . . . 79.7(2) ?
O14 Mn4 O13 C29 . . . . -4.7(2) ?
O8 Mn4 O13 Mn3 2_675 . . . -58.07(13) ?
O15 Mn4 O13 Mn3 . . . . 145.60(17) ?
O3 Mn4 O13 Mn3 . . . . 38.36(13) ?
O16 Mn4 O13 Mn3 . . . . -144.27(13) ?
O14 Mn4 O13 Mn3 . . . . 131.35(15) ?
O13 C29 O14 Mn4 . . . . -7.9(3) ?
C30 C29 O14 Mn4 . . . . 168.0(3) ?
O8 Mn4 O14 C29 2_675 . . . -14.4(3) ?
O15 Mn4 O14 C29 . . . . -168.7(2) ?
O3 Mn4 O14 C29 . . . . 99.3(2) ?
O16 Mn4 O14 C29 . . . . -85.5(2) ?
O13 Mn4 O14 C29 . . . . 4.50(19) ?
N3 C34 O15 Mn4 . . . . 144.5(3) ?
C33 C34 O15 Mn4 . . . . -33.1(6) ?
O8 Mn4 O15 C34 2_675 . . . 124.5(4) ?
O3 Mn4 O15 C34 . . . . 27.6(4) ?
O16 Mn4 O15 C34 . . . . -151.8(4) ?
O14 Mn4 O15 C34 . . . . -69.1(4) ?
O13 Mn4 O15 C34 . . . . -81.1(5) ?
N4 C38 O16 Mn4 . . . . 60.4(9) ?
C37 C38 O16 Mn4 . . . . -114.0(6) ?
O8 Mn4 O16 C38 2_675 . . . -85.6(7) ?
O15 Mn4 O16 C38 . . . . 161.7(7) ?
O14 Mn4 O16 C38 . . . . 65.8(7) ?
O13 Mn4 O16 C38 . . . . 8.5(7) ?
